data_7022218
loop_
_publ_author_name
'Jim\'enez-Pulido, Sonia B'
'Hueso-Ure\~na, Francisco'
'Fern\'andez-Liencres, M Paz'
'Fern\'andez-G\'omez, Manuel'
'Moreno-Carretero, Miguel N'

_publ_section_title
;
 Heteropolyhedral silver compounds containing the polydentate ligand
 N,N,O-E-[6-(hydroxyimino)ethyl]-1,3,7-trimethyllumazine. Preparation,
 spectral and XRD structural study and AIM calculations.
;
_journal_issue 2
_journal_name_full 'Dalton transactions (Cambridge, England : 2003)'
_journal_page_first 530
_journal_page_last 541
_journal_paper_doi 10.1039/c2dt32044d
_journal_volume 42
_journal_year 2013
_chemical_compound_source 'synthesis as described'
_chemical_formula_moiety 'C22 H24 Ag2 N12 O12'
_chemical_formula_sum 'C22 H24 Ag2 N12 O12'
_chemical_formula_weight 864.27
_chemical_name_systematic
;
?
;
_space_group_IT_number 14
_symmetry_cell_setting monoclinic
_symmetry_Int_Tables_number 14
_symmetry_space_group_name_Hall '-P 2ybc'
_symmetry_space_group_name_H-M 'P 1 21/c 1'
_atom_sites_solution_hydrogens geom
_atom_sites_solution_primary direct
_atom_sites_solution_secondary difmap
_audit_conform_dict_location ftp://ftp.iucr.org/pub/cif_core.dic
_audit_conform_dict_name cif_core.dic
_audit_conform_dict_version 2.3
_audit_creation_date 2009-09-22T13:36:07-00:00
_audit_creation_method 'WinGX routine CIF_UPDATE'
_cell_angle_alpha 90.000(10)
_cell_angle_beta 95.64(2)
_cell_angle_gamma 90.000(10)
_cell_formula_units_Z 4
_cell_length_a 7.8901(10)
_cell_length_b 17.736(2)
_cell_length_c 20.584(4)
_cell_measurement_reflns_used 119
_cell_measurement_temperature 77(2)
_cell_measurement_theta_max 21
_cell_measurement_theta_min 4
_cell_measurement_wavelength 0.71073
_cell_volume 2866.6(7)
_computing_cell_refinement 'Dirax/lsq (Duisenberg & Schreurs, 1989-2000)'
_computing_data_collection 'Collect (Bruker AXS BV, 1997-2004)'
_computing_data_reduction 'EvalCCD (Duisenberg & Schreurs 1990-2000)'
_computing_molecular_graphics 'Ortep-3 for Windows (Farrugia, 1997)'
_computing_publication_material 'WinGX publication routines (Farrugia, 1999)'
_computing_structure_refinement 'SHELXL-97 (Sheldrick, 1997)'
_computing_structure_solution 'SHELXS-86 (Sheldrick, 1986)'
_diffrn_ambient_temperature 293(2)
_diffrn_detector 'CCD plate'
_diffrn_detector_area_resol_mean 9
_diffrn_measured_fraction_theta_full 0.999
_diffrn_measured_fraction_theta_max 0.999
_diffrn_measurement_device '95mm CCD camera on \k-goniostat'
_diffrn_measurement_device_type KappaCCD
_diffrn_measurement_method 'CCD rotation images, thick slices'
_diffrn_orient_matrix_type X=UH
_diffrn_orient_matrix_UB_11 0.01
_diffrn_orient_matrix_UB_12 0
_diffrn_orient_matrix_UB_13 0
_diffrn_orient_matrix_UB_21 0
_diffrn_orient_matrix_UB_22 0.01
_diffrn_orient_matrix_UB_23 0
_diffrn_orient_matrix_UB_31 0
_diffrn_orient_matrix_UB_32 0
_diffrn_orient_matrix_UB_33 0.01
_diffrn_radiation_monochromator graphite
_diffrn_radiation_probe x-ray
_diffrn_radiation_type MoK\a
_diffrn_radiation_wavelength 0.71073
_diffrn_reflns_av_R_equivalents 0.0774
_diffrn_reflns_av_unetI/netI 0.0642
_diffrn_reflns_limit_h_max 10
_diffrn_reflns_limit_h_min -10
_diffrn_reflns_limit_k_max 23
_diffrn_reflns_limit_k_min -23
_diffrn_reflns_limit_l_max 26
_diffrn_reflns_limit_l_min -26
_diffrn_reflns_number 42611
_diffrn_reflns_theta_full 27.5
_diffrn_reflns_theta_max 27.5
_diffrn_reflns_theta_min 2.5
_diffrn_source 'Enraf Nonius FR590'
_exptl_absorpt_coefficient_mu 1.453
_exptl_absorpt_correction_T_max 0.8224
_exptl_absorpt_correction_T_min 0.6011
_exptl_absorpt_correction_type multi-scan
_exptl_absorpt_process_details '(SADABS 2.10, 2003)'
_exptl_crystal_colour colorless
_exptl_crystal_density_diffrn 2.003
_exptl_crystal_density_method 'not measured'
_exptl_crystal_description prism
_exptl_crystal_F_000 1720
_exptl_crystal_size_max 0.39
_exptl_crystal_size_mid 0.31
_exptl_crystal_size_min 0.14
_refine_diff_density_max 1.131
_refine_diff_density_min -0.787
_refine_diff_density_rms 0.16
_refine_ls_extinction_method none
_refine_ls_goodness_of_fit_ref 1.061
_refine_ls_hydrogen_treatment constr
_refine_ls_matrix_type full
_refine_ls_number_parameters 433
_refine_ls_number_reflns 6581
_refine_ls_number_restraints 0
_refine_ls_restrained_S_all 1.061
_refine_ls_R_factor_all 0.0856
_refine_ls_R_factor_gt 0.0454
_refine_ls_shift/su_max 0
_refine_ls_shift/su_mean 0
_refine_ls_structure_factor_coef Fsqd
_refine_ls_weighting_details 'calc w=1/[\s^2^(Fo^2^)+(0.0462P)^2^+7.1390P] where P=(Fo^2^+2Fc^2^)/3'
_refine_ls_weighting_scheme calc
_refine_ls_wR_factor_gt 0.096
_refine_ls_wR_factor_ref 0.1122
_reflns_number_gt 4553
_reflns_number_total 6581
_reflns_threshold_expression >2sigma(I)
_cod_data_source_file c2dt32044d.txt
_cod_data_source_block import
_cod_original_cell_volume 2866.5(7)
_cod_original_sg_symbol_H-M 'P 21/c'
_cod_database_code 7022218

loop_
_symmetry_equiv_pos_as_xyz
'x, y, z'
'-x, y+1/2, -z+1/2'
'-x, -y, -z'
'x, -y-1/2, z-1/2'

loop_
_atom_site_label
_atom_site_type_symbol
_atom_site_fract_x
_atom_site_fract_y
_atom_site_fract_z
_atom_site_U_iso_or_equiv
_atom_site_adp_type
_atom_site_occupancy
_atom_site_symmetry_multiplicity
_atom_site_calc_flag
_atom_site_refinement_flags
Ag1 Ag 0.77988(5) 0.19732(2) 0.10523(2) 0.01987(11) Uani 1 1 d .
Ag2 Ag 0.44224(5) 0.28437(2) 0.095134(19) 0.01876(11) Uani 1 1 d .
O4A O 0.9133(5) 0.2292(2) 0.21883(18) 0.0247(8) Uani 1 1 d .
O6N O -0.0519(4) 0.22139(19) 0.00876(18) 0.0218(8) Uani 1 1 d .
N5B N 0.5867(5) 0.1086(2) 0.14050(19) 0.0159(9) Uani 1 1 d .
O4B O 0.8237(4) 0.06900(19) 0.05718(18) 0.0231(8) Uani 1 1 d .
O2A O 1.2108(5) 0.4122(2) 0.33285(19) 0.0323(9) Uani 1 1 d .
O2B O 0.5579(5) -0.1534(2) 0.01466(19) 0.0297(9) Uani 1 1 d .
O2N O 0.4919(6) 0.5163(2) 0.1171(2) 0.0419(11) Uani 1 1 d .
N1B N 0.4455(5) -0.0762(2) 0.0858(2) 0.0190(9) Uani 1 1 d .
O61A O 0.4862(4) 0.30588(19) -0.05163(17) 0.0219(8) Uani 1 1 d .
N3A N 1.0535(5) 0.3222(2) 0.2774(2) 0.0231(10) Uani 1 1 d .
C61B C 0.4991(7) 0.1876(3) 0.2262(3) 0.0219(11) Uani 1 1 d .
O3N O 0.3458(5) 0.4154(2) 0.1270(2) 0.0328(10) Uani 1 1 d .
O61B O 0.5256(5) 0.3097(2) 0.24547(19) 0.0335(10) Uani 1 1 d .
N8A N 0.9492(5) 0.4751(2) 0.1324(2) 0.0183(9) Uani 1 1 d .
O4N O 0.1542(5) 0.2302(2) 0.0851(2) 0.0311(9) Uani 1 1 d .
N61A N 0.5666(5) 0.3249(2) 0.0094(2) 0.0168(9) Uani 1 1 d .
N8B N 0.3332(5) 0.0048(2) 0.1590(2) 0.0230(10) Uani 1 1 d .
O1N O 0.5794(5) 0.4345(2) 0.1888(2) 0.0322(9) Uani 1 1 d .
N3B N 0.6868(5) -0.0406(2) 0.0332(2) 0.0166(9) Uani 1 1 d .
N61B N 0.4916(6) 0.2528(2) 0.1999(2) 0.0227(10) Uani 1 1 d .
N1A N 1.0937(5) 0.4419(2) 0.2314(2) 0.0225(10) Uani 1 1 d .
O5N O 0.1732(5) 0.2828(2) -0.0090(2) 0.0375(11) Uani 1 1 d .
N5A N 0.8393(5) 0.3276(2) 0.1148(2) 0.0164(9) Uani 1 1 d .
C8AB C 0.4521(6) -0.0088(3) 0.1190(2) 0.0173(10) Uani 1 1 d .
N2N N 0.0927(5) 0.2446(2) 0.0288(2) 0.0230(10) Uani 1 1 d .
C4AB C 0.5759(6) 0.0437(3) 0.1084(2) 0.0150(10) Uani 1 1 d .
C71A C 0.7913(7) 0.5154(3) 0.0328(3) 0.0257(12) Uani 1 1 d .
H71A H 0.8373 0.563 0.0482 0.039 Uiso 1 1 calc R
H71B H 0.6692 0.5176 0.0294 0.039 Uiso 1 1 calc R
H71C H 0.8282 0.5047 -0.0093 0.039 Uiso 1 1 calc R
C1B C 0.3175(7) -0.1322(3) 0.0985(3) 0.0280(13) Uani 1 1 d .
H1B1 H 0.3297 -0.1757 0.0715 0.042 Uiso 1 1 calc R
H1B2 H 0.2059 -0.1111 0.0886 0.042 Uiso 1 1 calc R
H1B3 H 0.3326 -0.1468 0.1436 0.042 Uiso 1 1 calc R
C71B C 0.2091(8) 0.0842(3) 0.2353(3) 0.0399(17) Uani 1 1 d .
H71D H 0.1326 0.042 0.2345 0.06 Uiso 1 1 calc R
H71E H 0.1472 0.1285 0.2204 0.06 Uiso 1 1 calc R
H71F H 0.26 0.092 0.2791 0.06 Uiso 1 1 calc R
C2B C 0.5626(6) -0.0944(3) 0.0435(3) 0.0207(11) Uani 1 1 d .
N1N N 0.4712(6) 0.4562(2) 0.1434(2) 0.0253(10) Uani 1 1 d .
C61A C 0.7117(6) 0.3550(3) 0.0061(2) 0.0172(10) Uani 1 1 d .
C4AA C 0.9288(6) 0.3493(3) 0.1699(3) 0.0178(10) Uani 1 1 d .
C6A C 0.8037(6) 0.3789(3) 0.0687(2) 0.0156(10) Uani 1 1 d .
C2A C 1.1248(7) 0.3937(3) 0.2834(3) 0.0264(13) Uani 1 1 d .
C6B C 0.4746(6) 0.1215(3) 0.1837(2) 0.0190(11) Uani 1 1 d .
C4A C 0.9624(6) 0.2940(3) 0.2220(3) 0.0192(11) Uani 1 1 d .
C62A C 0.7899(6) 0.3674(3) -0.0556(2) 0.0205(11) Uani 1 1 d .
H62A H 0.7147 0.3489 -0.0916 0.031 Uiso 1 1 calc R
H62B H 0.8965 0.341 -0.054 0.031 Uiso 1 1 calc R
H62C H 0.8091 0.4204 -0.0613 0.031 Uiso 1 1 calc R
C8AA C 0.9900(6) 0.4223(3) 0.1765(3) 0.0196(11) Uani 1 1 d .
C4B C 0.7064(6) 0.0269(3) 0.0657(2) 0.0162(10) Uani 1 1 d .
C3A C 1.0863(8) 0.2732(3) 0.3346(3) 0.0331(14) Uani 1 1 d .
H3A1 H 1.1504 0.3004 0.3691 0.05 Uiso 1 1 calc R
H3A2 H 1.15 0.2299 0.3232 0.05 Uiso 1 1 calc R
H3A3 H 0.98 0.2572 0.3491 0.05 Uiso 1 1 calc R
C7A C 0.8516(6) 0.4552(3) 0.0791(3) 0.0190(11) Uani 1 1 d .
C62B C 0.5460(9) 0.1764(3) 0.2976(3) 0.0375(15) Uani 1 1 d .
H62D H 0.5575 0.2245 0.3188 0.056 Uiso 1 1 calc R
H62E H 0.6521 0.1496 0.3042 0.056 Uiso 1 1 calc R
H62F H 0.4586 0.1477 0.3156 0.056 Uiso 1 1 calc R
C7B C 0.3446(7) 0.0686(3) 0.1918(3) 0.0231(12) Uani 1 1 d .
C3B C 0.8193(6) -0.0636(3) -0.0074(3) 0.0219(12) Uani 1 1 d .
H3B1 H 0.7901 -0.1115 -0.0271 0.033 Uiso 1 1 calc R
H3B2 H 0.926 -0.0677 0.0191 0.033 Uiso 1 1 calc R
H3B3 H 0.8291 -0.0266 -0.0409 0.033 Uiso 1 1 calc R
C1A C 1.1883(7) 0.5130(3) 0.2362(3) 0.0290(13) Uani 1 1 d .
H1A1 H 1.1578 0.5427 0.1978 0.044 Uiso 1 1 calc R
H1A2 H 1.3083 0.5027 0.2397 0.044 Uiso 1 1 calc R
H1A3 H 1.1608 0.5403 0.274 0.044 Uiso 1 1 calc R

loop_
_atom_site_aniso_label
_atom_site_aniso_U_11
_atom_site_aniso_U_22
_atom_site_aniso_U_33
_atom_site_aniso_U_23
_atom_site_aniso_U_13
_atom_site_aniso_U_12
Ag1 0.0223(2) 0.0169(2) 0.0206(2) -0.00139(16) 0.00319(15) -0.00339(15)
Ag2 0.0206(2) 0.0211(2) 0.0147(2) 0.00097(16) 0.00193(15) -0.00145(15)
O4A 0.033(2) 0.021(2) 0.019(2) -0.0006(16) -0.0045(16) -0.0019(16)
O6N 0.0168(18) 0.0219(19) 0.026(2) -0.0030(16) -0.0003(15) -0.0064(14)
N5B 0.021(2) 0.016(2) 0.012(2) 0.0012(17) 0.0023(17) -0.0001(17)
O4B 0.0231(19) 0.0201(19) 0.027(2) -0.0040(16) 0.0090(16) -0.0056(15)
O2A 0.034(2) 0.039(2) 0.021(2) -0.0101(19) -0.0091(17) -0.0008(18)
O2B 0.041(2) 0.017(2) 0.032(2) -0.0052(17) 0.0077(18) -0.0090(17)
O2N 0.056(3) 0.023(2) 0.048(3) 0.011(2) 0.014(2) 0.005(2)
N1B 0.018(2) 0.020(2) 0.017(2) 0.0016(18) -0.0026(17) -0.0031(17)
O61A 0.029(2) 0.0251(19) 0.0108(18) -0.0009(15) -0.0040(15) -0.0088(15)
N3A 0.026(2) 0.027(2) 0.015(2) -0.0005(19) -0.0039(18) -0.0011(19)
C61B 0.026(3) 0.025(3) 0.015(3) -0.001(2) 0.004(2) 0.005(2)
O3N 0.027(2) 0.029(2) 0.043(3) -0.0095(19) 0.0034(18) 0.0022(17)
O61B 0.057(3) 0.024(2) 0.018(2) -0.0061(17) -0.0015(19) 0.0055(19)
N8A 0.019(2) 0.016(2) 0.020(2) -0.0034(18) 0.0008(18) -0.0002(17)
O4N 0.027(2) 0.041(2) 0.025(2) -0.0078(19) -0.0022(17) 0.0051(18)
N61A 0.018(2) 0.017(2) 0.015(2) -0.0015(17) -0.0013(17) -0.0040(17)
N8B 0.018(2) 0.025(2) 0.026(3) 0.005(2) 0.0036(18) -0.0016(18)
O1N 0.030(2) 0.030(2) 0.036(3) 0.0078(19) 0.0003(19) 0.0009(17)
N3B 0.020(2) 0.014(2) 0.016(2) 0.0002(17) 0.0024(17) 0.0015(16)
N61B 0.033(3) 0.023(2) 0.011(2) -0.0007(19) 0.0020(19) 0.002(2)
N1A 0.022(2) 0.025(2) 0.020(3) -0.007(2) -0.0017(19) -0.0033(18)
O5N 0.028(2) 0.031(2) 0.056(3) 0.010(2) 0.017(2) -0.0052(18)
N5A 0.013(2) 0.020(2) 0.016(2) -0.0022(18) 0.0022(17) -0.0003(16)
C8AB 0.017(2) 0.018(2) 0.017(3) 0.003(2) -0.001(2) 0.0004(19)
N2N 0.021(2) 0.016(2) 0.033(3) -0.005(2) 0.005(2) -0.0007(18)
C4AB 0.017(2) 0.015(2) 0.012(3) 0.002(2) 0.0012(19) 0.0017(19)
C71A 0.023(3) 0.024(3) 0.030(3) -0.002(2) 0.004(2) 0.000(2)
C1B 0.029(3) 0.019(3) 0.035(4) 0.006(3) 0.001(3) -0.008(2)
C71B 0.032(3) 0.035(3) 0.058(5) 0.005(3) 0.029(3) 0.004(3)
C2B 0.024(3) 0.017(3) 0.020(3) 0.004(2) -0.001(2) -0.001(2)
N1N 0.031(3) 0.016(2) 0.031(3) -0.003(2) 0.011(2) 0.003(2)
C61A 0.019(3) 0.018(3) 0.015(3) 0.002(2) 0.002(2) 0.001(2)
C4AA 0.013(2) 0.023(3) 0.017(3) -0.006(2) -0.0011(19) -0.001(2)
C6A 0.015(2) 0.017(2) 0.015(3) 0.000(2) 0.0031(19) 0.0008(19)
C2A 0.021(3) 0.035(3) 0.023(3) -0.012(3) 0.001(2) 0.000(2)
C6B 0.022(3) 0.021(3) 0.014(3) 0.003(2) 0.002(2) 0.005(2)
C4A 0.014(2) 0.025(3) 0.018(3) -0.006(2) -0.0023(19) 0.000(2)
C62A 0.019(3) 0.025(3) 0.018(3) 0.003(2) 0.000(2) -0.003(2)
C8AA 0.012(2) 0.029(3) 0.018(3) -0.011(2) 0.002(2) -0.001(2)
C4B 0.017(2) 0.016(2) 0.015(3) 0.000(2) -0.0027(19) 0.0034(19)
C3A 0.039(3) 0.036(3) 0.022(3) 0.001(3) -0.007(3) 0.000(3)
C7A 0.019(3) 0.020(3) 0.019(3) 0.000(2) 0.007(2) -0.001(2)
C62B 0.066(4) 0.030(3) 0.017(3) 0.005(3) 0.007(3) 0.012(3)
C7B 0.026(3) 0.018(3) 0.027(3) 0.002(2) 0.008(2) 0.005(2)
C3B 0.021(3) 0.024(3) 0.020(3) -0.002(2) 0.002(2) 0.005(2)
C1A 0.026(3) 0.029(3) 0.032(3) -0.014(3) 0.000(2) -0.009(2)

loop_
_atom_type_symbol
_atom_type_description
_atom_type_scat_dispersion_real
_atom_type_scat_dispersion_imag
_atom_type_scat_source
C C 0.0033 0.0016 'International Tables Vol C Tables 4.2.6.8 and 6.1.1.4'
H H 0 0 'International Tables Vol C Tables 4.2.6.8 and 6.1.1.4'
N N 0.0061 0.0033 'International Tables Vol C Tables 4.2.6.8 and 6.1.1.4'
O O 0.0106 0.006 'International Tables Vol C Tables 4.2.6.8 and 6.1.1.4'
Ag Ag -0.8971 1.1015 'International Tables Vol C Tables 4.2.6.8 and 6.1.1.4'

loop_
_exptl_crystal_face_index_h
_exptl_crystal_face_index_k
_exptl_crystal_face_index_l
_exptl_crystal_face_perp_dist
1 0 0 0.18
-1 0 0 0.18
0 1 0 0.07
0 -1 0 0.07
0 3 -4 0.05
0 -3 4 0.07

loop_
_geom_angle_atom_site_label_1
_geom_angle_atom_site_label_2
_geom_angle_atom_site_label_3
_geom_angle
_geom_angle_site_symmetry_1
_geom_angle_site_symmetry_3
N5B Ag1 N5A 139.21(13) . .
N5B Ag1 O4B 68.62(12) . .
N5A Ag1 O4B 151.99(12) . .
N5B Ag1 O6N 139.47(12) . 1_655
N5A Ag1 O6N 77.60(12) . 1_655
O4B Ag1 O6N 75.02(11) . 1_655
N5B Ag1 O4A 95.01(13) . .
N5A Ag1 O4A 69.12(13) . .
O4B Ag1 O4A 120.24(12) . .
O6N Ag1 O4A 118.98(12) 1_655 .
N5B Ag1 Ag2 76.87(10) . .
N5A Ag1 Ag2 71.18(9) . .
O4B Ag1 Ag2 125.43(8) . .
O6N Ag1 Ag2 112.38(8) 1_655 .
O4A Ag1 Ag2 103.28(9) . .
N61A Ag2 N61B 143.37(15) . .
N61A Ag2 O4N 122.50(14) . .
N61B Ag2 O4N 93.16(15) . .
N61A Ag2 O3N 94.32(14) . .
N61B Ag2 O3N 90.48(15) . .
O4N Ag2 O3N 94.65(13) . .
N61A Ag2 Ag1 76.61(11) . .
N61B Ag2 Ag1 74.91(11) . .
O4N Ag2 Ag1 126.76(9) . .
O3N Ag2 Ag1 136.05(9) . .
C4A O4A Ag1 111.3(3) . .
N2N O6N Ag1 109.3(3) . 1_455
C4AB N5B C6B 117.8(4) . .
C4AB N5B Ag1 116.0(3) . .
C6B N5B Ag1 125.7(3) . .
C4B O4B Ag1 111.3(3) . .
C2B N1B C8AB 121.8(4) . .
C2B N1B C1B 118.3(4) . .
C8AB N1B C1B 119.8(4) . .
C4A N3A C2A 125.2(5) . .
C4A N3A C3A 119.1(4) . .
C2A N3A C3A 115.7(5) . .
N61B C61B C6B 118.4(5) . .
N61B C61B C62B 122.3(5) . .
C6B C61B C62B 119.1(5) . .
N1N O3N Ag2 110.5(3) . .
C8AA N8A C7A 117.5(4) . .
N2N O4N Ag2 105.7(3) . .
C61A N61A O61A 112.8(4) . .
C61A N61A Ag2 130.4(3) . .
O61A N61A Ag2 116.1(3) . .
C7B N8B C8AB 117.2(4) . .
C4B N3B C2B 124.6(4) . .
C4B N3B C3B 118.0(4) . .
C2B N3B C3B 116.7(4) . .
C61B N61B O61B 112.1(4) . .
C61B N61B Ag2 129.4(4) . .
O61B N61B Ag2 118.5(3) . .
C2A N1A C8AA 122.0(4) . .
C2A N1A C1A 115.7(4) . .
C8AA N1A C1A 122.1(5) . .
C6A N5A C4AA 117.9(4) . .
C6A N5A Ag1 125.9(3) . .
C4AA N5A Ag1 116.0(3) . .
N8B C8AB N1B 118.1(4) . .
N8B C8AB C4AB 121.8(5) . .
N1B C8AB C4AB 120.1(4) . .
O4N N2N O6N 120.2(4) . .
O4N N2N O5N 121.2(5) . .
O6N N2N O5N 118.6(5) . .
N5B C4AB C8AB 121.3(4) . .
N5B C4AB C4B 117.8(4) . .
C8AB C4AB C4B 120.7(4) . .
C7A C71A H71A 109.5 . .
C7A C71A H71B 109.5 . .
H71A C71A H71B 109.5 . .
C7A C71A H71C 109.5 . .
H71A C71A H71C 109.5 . .
H71B C71A H71C 109.5 . .
N1B C1B H1B1 109.5 . .
N1B C1B H1B2 109.5 . .
H1B1 C1B H1B2 109.5 . .
N1B C1B H1B3 109.5 . .
H1B1 C1B H1B3 109.5 . .
H1B2 C1B H1B3 109.5 . .
C7B C71B H71D 109.5 . .
C7B C71B H71E 109.5 . .
H71D C71B H71E 109.5 . .
C7B C71B H71F 109.5 . .
H71D C71B H71F 109.5 . .
H71E C71B H71F 109.5 . .
O2B C2B N1B 122.0(5) . .
O2B C2B N3B 120.5(5) . .
N1B C2B N3B 117.5(4) . .
O2N N1N O3N 121.8(5) . .
O2N N1N O1N 119.1(5) . .
O3N N1N O1N 119.1(4) . .
N61A C61A C6A 116.3(4) . .
N61A C61A C62A 124.1(5) . .
C6A C61A C62A 119.7(4) . .
N5A C4AA C8AA 120.4(5) . .
N5A C4AA C4A 118.2(4) . .
C8AA C4AA C4A 121.4(5) . .
N5A C6A C7A 120.9(5) . .
N5A C6A C61A 118.6(4) . .
C7A C6A C61A 120.5(4) . .
O2A C2A N1A 122.0(5) . .
O2A C2A N3A 120.6(5) . .
N1A C2A N3A 117.4(5) . .
N5B C6B C7B 120.1(5) . .
N5B C6B C61B 118.5(4) . .
C7B C6B C61B 121.1(4) . .
O4A C4A N3A 121.7(5) . .
O4A C4A C4AA 124.4(5) . .
N3A C4A C4AA 114.0(4) . .
C61A C62A H62A 109.5 . .
C61A C62A H62B 109.5 . .
H62A C62A H62B 109.5 . .
C61A C62A H62C 109.5 . .
H62A C62A H62C 109.5 . .
H62B C62A H62C 109.5 . .
N8A C8AA N1A 118.0(5) . .
N8A C8AA C4AA 122.5(5) . .
N1A C8AA C4AA 119.5(5) . .
O4B C4B N3B 121.2(4) . .
O4B C4B C4AB 123.9(4) . .
N3B C4B C4AB 115.0(4) . .
N3A C3A H3A1 109.5 . .
N3A C3A H3A2 109.5 . .
H3A1 C3A H3A2 109.5 . .
N3A C3A H3A3 109.5 . .
H3A1 C3A H3A3 109.5 . .
H3A2 C3A H3A3 109.5 . .
N8A C7A C6A 120.3(5) . .
N8A C7A C71A 117.8(4) . .
C6A C7A C71A 121.9(5) . .
C61B C62B H62D 109.5 . .
C61B C62B H62E 109.5 . .
H62D C62B H62E 109.5 . .
C61B C62B H62F 109.5 . .
H62D C62B H62F 109.5 . .
H62E C62B H62F 109.5 . .
N8B C7B C6B 121.7(5) . .
N8B C7B C71B 116.9(5) . .
C6B C7B C71B 121.4(5) . .
N3B C3B H3B1 109.5 . .
N3B C3B H3B2 109.5 . .
H3B1 C3B H3B2 109.5 . .
N3B C3B H3B3 109.5 . .
H3B1 C3B H3B3 109.5 . .
H3B2 C3B H3B3 109.5 . .
N1A C1A H1A1 109.5 . .
N1A C1A H1A2 109.5 . .
H1A1 C1A H1A2 109.5 . .
N1A C1A H1A3 109.5 . .
H1A1 C1A H1A3 109.5 . .
H1A2 C1A H1A3 109.5 . .

loop_
_geom_bond_atom_site_label_1
_geom_bond_atom_site_label_2
_geom_bond_distance
_geom_bond_site_symmetry_2
Ag1 N5B 2.354(4) .
Ag1 N5A 2.362(4) .
Ag1 O4B 2.519(3) .
Ag1 O6N 2.531(4) 1_655
Ag1 O4A 2.532(4) .
Ag1 Ag2 3.0684(7) .
Ag2 N61A 2.221(4) .
Ag2 N61B 2.225(4) .
Ag2 O4N 2.457(4) .
Ag2 O3N 2.550(4) .
O4A C4A 1.213(6) .
O6N N2N 1.244(5) .
O6N Ag1 2.531(4) 1_455
N5B C4AB 1.325(6) .
N5B C6B 1.334(6) .
O4B C4B 1.214(6) .
O2A C2A 1.212(6) .
O2B C2B 1.201(6) .
O2N N1N 1.215(6) .
N1B C2B 1.370(6) .
N1B C8AB 1.374(6) .
N1B C1B 1.459(6) .
O61A N61A 1.393(5) .
N3A C4A 1.382(6) .
N3A C2A 1.389(7) .
N3A C3A 1.465(7) .
C61B N61B 1.276(7) .
C61B C6B 1.463(7) .
C61B C62B 1.493(7) .
O3N N1N 1.245(6) .
O61B N61B 1.386(6) .
N8A C8AA 1.322(7) .
N8A C7A 1.325(6) .
O4N N2N 1.240(6) .
N61A C61A 1.272(6) .
N8B C7B 1.316(7) .
N8B C8AB 1.331(6) .
O1N N1N 1.261(6) .
N3B C4B 1.373(6) .
N3B C2B 1.399(6) .
N3B C3B 1.459(6) .
N1A C2A 1.372(7) .
N1A C8AA 1.374(6) .
N1A C1A 1.464(6) .
O5N N2N 1.250(6) .
N5A C6A 1.326(6) .
N5A C4AA 1.332(6) .
C8AB C4AB 1.382(6) .
C4AB C4B 1.450(6) .
C71A C7A 1.478(7) .
C71A H71A 0.96 .
C71A H71B 0.96 .
C71A H71C 0.96 .
C1B H1B1 0.96 .
C1B H1B2 0.96 .
C1B H1B3 0.96 .
C71B C7B 1.486(7) .
C71B H71D 0.96 .
C71B H71E 0.96 .
C71B H71F 0.96 .
C61A C6A 1.476(7) .
C61A C62A 1.483(7) .
C4AA C8AA 1.382(7) .
C4AA C4A 1.459(7) .
C6A C7A 1.416(7) .
C6B C7B 1.412(7) .
C62A H62A 0.96 .
C62A H62B 0.96 .
C62A H62C 0.96 .
C3A H3A1 0.96 .
C3A H3A2 0.96 .
C3A H3A3 0.96 .
C62B H62D 0.96 .
C62B H62E 0.96 .
C62B H62F 0.96 .
C3B H3B1 0.96 .
C3B H3B2 0.96 .
C3B H3B3 0.96 .
C1A H1A1 0.96 .
C1A H1A2 0.96 .
C1A H1A3 0.96 .

loop_
_geom_torsion_atom_site_label_1
_geom_torsion_atom_site_label_2
_geom_torsion_atom_site_label_3
_geom_torsion_atom_site_label_4
_geom_torsion
_geom_torsion_site_symmetry_1
N5B Ag1 Ag2 N61A -143.21(15) .
N5A Ag1 Ag2 N61A 62.53(15) .
O4B Ag1 Ag2 N61A -91.92(15) .
O6N Ag1 Ag2 N61A -4.79(13) 1_655
O4A Ag1 Ag2 N61A 124.67(13) .
N5B Ag1 Ag2 N61B 60.08(15) .
N5A Ag1 Ag2 N61B -94.19(16) .
O4B Ag1 Ag2 N61B 111.37(15) .
O6N Ag1 Ag2 N61B -161.50(14) 1_655
O4A Ag1 Ag2 N61B -32.05(15) .
N5B Ag1 Ag2 O4N -22.44(16) .
N5A Ag1 Ag2 O4N -176.71(16) .
O4B Ag1 Ag2 O4N 28.85(16) .
O6N Ag1 Ag2 O4N 115.98(15) 1_655
O4A Ag1 Ag2 O4N -114.57(15) .
N5B Ag1 Ag2 O3N 134.58(17) .
N5A Ag1 Ag2 O3N -19.69(18) .
O4B Ag1 Ag2 O3N -174.13(17) .
O6N Ag1 Ag2 O3N -87.00(16) 1_655
O4A Ag1 Ag2 O3N 42.45(16) .
N5B Ag1 O4A C4A -149.3(3) .
N5A Ag1 O4A C4A -8.0(3) .
O4B Ag1 O4A C4A 142.6(3) .
O6N Ag1 O4A C4A 53.7(4) 1_655
Ag2 Ag1 O4A C4A -71.6(3) .
N5A Ag1 N5B C4AB 163.0(3) .
O4B Ag1 N5B C4AB -12.9(3) .
O6N Ag1 N5B C4AB 14.9(4) 1_655
O4A Ag1 N5B C4AB -133.5(3) .
Ag2 Ag1 N5B C4AB 124.0(3) .
N5A Ag1 N5B C6B -8.4(5) .
O4B Ag1 N5B C6B 175.7(4) .
O6N Ag1 N5B C6B -156.5(3) 1_655
O4A Ag1 N5B C6B 55.1(4) .
Ag2 Ag1 N5B C6B -47.3(4) .
N5B Ag1 O4B C4B 12.2(3) .
N5A Ag1 O4B C4B -162.1(3) .
O6N Ag1 O4B C4B -149.5(4) 1_655
O4A Ag1 O4B C4B 95.3(3) .
Ag2 Ag1 O4B C4B -42.5(4) .
N61A Ag2 O3N N1N -64.7(4) .
N61B Ag2 O3N N1N 78.9(4) .
O4N Ag2 O3N N1N 172.1(4) .
Ag1 Ag2 O3N N1N 10.4(4) .
N61A Ag2 O4N N2N -12.2(4) .
N61B Ag2 O4N N2N 176.6(3) .
O3N Ag2 O4N N2N 85.9(3) .
Ag1 Ag2 O4N N2N -109.9(3) .
N61B Ag2 N61A C61A -16.1(6) .
O4N Ag2 N61A C61A 178.8(4) .
O3N Ag2 N61A C61A 80.5(4) .
Ag1 Ag2 N61A C61A -55.9(4) .
N61B Ag2 N61A O61A 153.9(3) .
O4N Ag2 N61A O61A -11.2(4) .
O3N Ag2 N61A O61A -109.5(3) .
Ag1 Ag2 N61A O61A 114.1(3) .
C6B C61B N61B O61B -177.0(4) .
C62B C61B N61B O61B -2.2(7) .
C6B C61B N61B Ag2 0.8(7) .
C62B C61B N61B Ag2 175.6(4) .
N61A Ag2 N61B C61B -104.4(5) .
O4N Ag2 N61B C61B 63.0(5) .
O3N Ag2 N61B C61B 157.7(5) .
Ag1 Ag2 N61B C61B -64.3(5) .
N61A Ag2 N61B O61B 73.2(4) .
O4N Ag2 N61B O61B -119.4(3) .
O3N Ag2 N61B O61B -24.7(3) .
Ag1 Ag2 N61B O61B 113.3(3) .
N5B Ag1 N5A C6A -105.1(4) .
O4B Ag1 N5A C6A 66.8(5) .
O6N Ag1 N5A C6A 54.3(4) 1_655
O4A Ag1 N5A C6A -177.7(4) .
Ag2 Ag1 N5A C6A -64.8(4) .
N5B Ag1 N5A C4AA 80.6(4) .
O4B Ag1 N5A C4AA -107.5(4) .
O6N Ag1 N5A C4AA -119.9(3) 1_655
O4A Ag1 N5A C4AA 8.0(3) .
Ag2 Ag1 N5A C4AA 121.0(3) .
C7B N8B C8AB N1B 178.0(5) .
C7B N8B C8AB C4AB -4.4(7) .
C2B N1B C8AB N8B 179.8(5) .
C1B N1B C8AB N8B -4.1(7) .
C2B N1B C8AB C4AB 2.2(7) .
C1B N1B C8AB C4AB 178.3(5) .
Ag2 O4N N2N O6N 177.4(3) .
Ag2 O4N N2N O5N -3.0(5) .
Ag1 O6N N2N O4N 23.3(5) 1_455
Ag1 O6N N2N O5N -156.2(3) 1_455
C6B N5B C4AB C8AB 0.4(7) .
Ag1 N5B C4AB C8AB -171.7(4) .
C6B N5B C4AB C4B -174.8(4) .
Ag1 N5B C4AB C4B 13.1(5) .
N8B C8AB C4AB N5B 3.5(8) .
N1B C8AB C4AB N5B -179.0(4) .
N8B C8AB C4AB C4B 178.6(5) .
N1B C8AB C4AB C4B -3.9(7) .
C8AB N1B C2B O2B 179.6(5) .
C1B N1B C2B O2B 3.4(8) .
C8AB N1B C2B N3B -2.3(7) .
C1B N1B C2B N3B -178.5(4) .
C4B N3B C2B O2B -177.3(5) .
C3B N3B C2B O2B -7.2(7) .
C4B N3B C2B N1B 4.6(7) .
C3B N3B C2B N1B 174.7(4) .
Ag2 O3N N1N O2N 123.9(4) .
Ag2 O3N N1N O1N -56.2(5) .
O61A N61A C61A C6A 178.3(4) .
Ag2 N61A C61A C6A -11.4(7) .
O61A N61A C61A C62A -1.2(7) .
Ag2 N61A C61A C62A 169.1(4) .
C6A N5A C4AA C8AA -3.6(7) .
Ag1 N5A C4AA C8AA 171.1(3) .
C6A N5A C4AA C4A 177.4(4) .
Ag1 N5A C4AA C4A -7.8(5) .
C4AA N5A C6A C7A -3.3(7) .
Ag1 N5A C6A C7A -177.5(3) .
C4AA N5A C6A C61A 177.1(4) .
Ag1 N5A C6A C61A 3.0(6) .
N61A C61A C6A N5A 58.6(6) .
C62A C61A C6A N5A -121.8(5) .
N61A C61A C6A C7A -120.9(5) .
C62A C61A C6A C7A 58.6(6) .
C8AA N1A C2A O2A -177.1(5) .
C1A N1A C2A O2A 7.5(7) .
C8AA N1A C2A N3A 3.0(7) .
C1A N1A C2A N3A -172.5(4) .
C4A N3A C2A O2A -175.9(5) .
C3A N3A C2A O2A 1.5(7) .
C4A N3A C2A N1A 4.1(7) .
C3A N3A C2A N1A -178.6(5) .
C4AB N5B C6B C7B -3.1(7) .
Ag1 N5B C6B C7B 168.1(4) .
C4AB N5B C6B C61B 171.4(4) .
Ag1 N5B C6B C61B -17.3(6) .
N61B C61B C6B N5B 63.2(7) .
C62B C61B C6B N5B -111.8(6) .
N61B C61B C6B C7B -122.3(6) .
C62B C61B C6B C7B 62.7(7) .
Ag1 O4A C4A N3A -174.0(4) .
Ag1 O4A C4A C4AA 7.7(6) .
C2A N3A C4A O4A 175.1(5) .
C3A N3A C4A O4A -2.2(7) .
C2A N3A C4A C4AA -6.4(7) .
C3A N3A C4A C4AA 176.4(4) .
N5A C4AA C4A O4A -0.5(7) .
C8AA C4AA C4A O4A -179.4(5) .
N5A C4AA C4A N3A -179.0(4) .
C8AA C4AA C4A N3A 2.1(7) .
C7A N8A C8AA N1A 178.8(4) .
C7A N8A C8AA C4AA -2.9(7) .
C2A N1A C8AA N8A 171.4(4) .
C1A N1A C8AA N8A -13.5(7) .
C2A N1A C8AA C4AA -6.9(7) .
C1A N1A C8AA C4AA 168.2(4) .
N5A C4AA C8AA N8A 7.0(7) .
C4A C4AA C8AA N8A -174.0(4) .
N5A C4AA C8AA N1A -174.7(4) .
C4A C4AA C8AA N1A 4.2(7) .
Ag1 O4B C4B N3B 167.5(3) .
Ag1 O4B C4B C4AB -11.0(6) .
C2B N3B C4B O4B 175.4(5) .
C3B N3B C4B O4B 5.4(7) .
C2B N3B C4B C4AB -6.1(7) .
C3B N3B C4B C4AB -176.1(4) .
N5B C4AB C4B O4B -0.6(7) .
C8AB C4AB C4B O4B -175.9(5) .
N5B C4AB C4B N3B -179.2(4) .
C8AB C4AB C4B N3B 5.6(7) .
C8AA N8A C7A C6A -4.1(7) .
C8AA N8A C7A C71A 174.0(4) .
N5A C6A C7A N8A 7.4(7) .
C61A C6A C7A N8A -173.0(4) .
N5A C6A C7A C71A -170.6(4) .
C61A C6A C7A C71A 9.0(7) .
C8AB N8B C7B C6B 1.6(8) .
C8AB N8B C7B C71B 178.6(5) .
N5B C6B C7B N8B 2.2(8) .
C61B C6B C7B N8B -172.2(5) .
N5B C6B C7B C71B -174.7(5) .
C61B C6B C7B C71B 10.9(8) .
